data_7247653
loop_
_publ_author_name
'Saito, Erika'
'Yamakado, Ryohei'
'Yasuhara, Taichi'
'Yamaguchi, Hiroto'
'Okada, Shuji'
'Yoshida, Tsukasa'

_publ_section_title
;
 Formation of charge-transfer complexes in ionic crystals composed of
 1,3-bis(dicyanomethylidene)indan anion and viologens bearing alkyl chains
;
_journal_issue 45
_journal_name_full 'RSC Advances'
_journal_page_first 32039
_journal_page_last 32044
_journal_paper_doi 10.1039/D3RA06782C
_journal_volume 13
_journal_year 2023
_chemical_formula_moiety 'C15 H5 N4, 0.5(C12 H14 N2)'
_chemical_formula_sum 'C21 H12 N5'
_chemical_formula_weight 334.36
_space_group_crystal_system monoclinic
_space_group_IT_number 15
_space_group_name_Hall '-C 2yc'
_space_group_name_H-M_alt 'C 1 2/c 1'
_atom_sites_solution_hydrogens mixed
_atom_sites_solution_primary direct
_atom_sites_solution_secondary difmap
_audit_creation_method SHELXL-2018/3
_audit_update_record
;
2023-06-09 deposited with the CCDC.	2023-10-26 downloaded from the CCDC.
;
_cell_angle_alpha 90
_cell_angle_beta 108.012(3)
_cell_angle_gamma 90
_cell_formula_units_Z 8
_cell_length_a 16.3110(4)
_cell_length_b 19.5847(4)
_cell_length_c 11.1122(3)
_cell_measurement_reflns_used 15886
_cell_measurement_temperature 93
_cell_measurement_theta_max 31.1550
_cell_measurement_theta_min 2.6230
_cell_volume 3375.78(15)
_computing_cell_refinement 'CrysAlisPro 1.171.38.43 (Rigaku OD, 2015)'
_computing_data_collection 'CrysAlisPro 1.171.38.43 (Rigaku OD, 2015)'
_computing_data_reduction 'CrysAlisPro 1.171.38.43 (Rigaku OD, 2015)'
_computing_molecular_graphics 'ORTEP-3 for Windows (Farrugia, 2012)'
_computing_publication_material 'Yadokari-XG (Wakita, Nemoto et al., 2009)'
_computing_structure_refinement 'SHELXL-2018/3 (Sheldrick, 2018)'
_computing_structure_solution 'SHELXT (Sheldrick, 2015)'
_diffrn_ambient_temperature 93
_diffrn_detector_area_resol_mean 28.5714
_diffrn_measured_fraction_theta_full 0.994
_diffrn_measured_fraction_theta_max 0.996
_diffrn_measurement_device_type 'Rigaku Saturn 70 CCD area detector'
_diffrn_measurement_method \w
_diffrn_radiation_type MoK\a
_diffrn_radiation_wavelength 0.71073
_diffrn_reflns_av_R_equivalents 0.0393
_diffrn_reflns_av_unetI/netI 0.0198
_diffrn_reflns_Laue_measured_fraction_full 0.994
_diffrn_reflns_Laue_measured_fraction_max 0.996
_diffrn_reflns_limit_h_max 21
_diffrn_reflns_limit_h_min -21
_diffrn_reflns_limit_k_max 25
_diffrn_reflns_limit_k_min -25
_diffrn_reflns_limit_l_max 14
_diffrn_reflns_limit_l_min -14
_diffrn_reflns_number 27672
_diffrn_reflns_point_group_measured_fraction_full 0.994
_diffrn_reflns_point_group_measured_fraction_max 0.996
_diffrn_reflns_theta_full 25.242
_diffrn_reflns_theta_max 27.500
_diffrn_reflns_theta_min 2.226
_diffrn_source 'Rotating Anode'
_exptl_absorpt_coefficient_mu 0.082
_exptl_absorpt_correction_T_max 1.00000
_exptl_absorpt_correction_T_min 0.97145
_exptl_absorpt_correction_type multi-scan
_exptl_absorpt_process_details
;
CrysAlisPro 1.171.38.41 (Rigaku Oxford Diffraction, 2015)
Empirical absorption correction using spherical harmonics,
 implemented in SCALE3 ABSPACK scaling algorithm.
;
_exptl_crystal_colour Brown
_exptl_crystal_density_diffrn 1.316
_exptl_crystal_description block
_exptl_crystal_F_000 1384
_exptl_crystal_size_max 0.130
_exptl_crystal_size_mid 0.130
_exptl_crystal_size_min 0.080
_refine_diff_density_max 0.300
_refine_diff_density_min -0.198
_refine_diff_density_rms 0.042
_refine_ls_extinction_method none
_refine_ls_goodness_of_fit_ref 1.043
_refine_ls_hydrogen_treatment mixed
_refine_ls_matrix_type full
_refine_ls_number_parameters 241
_refine_ls_number_reflns 3873
_refine_ls_number_restraints 0
_refine_ls_restrained_S_all 1.043
_refine_ls_R_factor_all 0.0462
_refine_ls_R_factor_gt 0.0401
_refine_ls_shift/su_max 0.000
_refine_ls_shift/su_mean 0.000
_refine_ls_structure_factor_coef Fsqd
_refine_ls_weighting_details 'w=1/[\s^2^(Fo^2^)+(0.0639P)^2^+1.6845P] where P=(Fo^2^+2Fc^2^)/3'
_refine_ls_weighting_scheme calc
_refine_ls_wR_factor_gt 0.1058
_refine_ls_wR_factor_ref 0.1115
_reflns_Friedel_coverage 0.000
_reflns_number_gt 3417
_reflns_number_total 3873
_reflns_threshold_expression 'I > 2\s(I)'
_cod_data_source_file d3ra06782c2.cif
_cod_data_source_block 160807_MeV_-180
_cod_original_sg_symbol_H-M 'C 2/c'
_cod_database_code 7247653
_shelx_shelxl_version_number 2018/3
_shelx_space_group_comment
;
The symmetry employed for this shelxl refinement is uniquely defined
by the following loop, which should always be used as a source of
symmetry information in preference to the above space-group names.
They are only intended as comments.
;
_shelx_estimated_absorpt_t_min 0.989
_shelx_estimated_absorpt_t_max 0.993
_oxdiff_exptl_absorpt_empirical_full_min 0.736
_oxdiff_exptl_absorpt_empirical_full_max 1.337
_oxdiff_exptl_absorpt_empirical_details
;
Empirical correction (ABSPACK) includes:
- Absorption correction using spherical harmonics
- Frame scaling
- Detector area scaling
;

loop_
_space_group_symop_operation_xyz
'x, y, z'
'-x, y, -z+1/2'
'x+1/2, y+1/2, z'
'-x+1/2, y+1/2, -z+1/2'
'-x, -y, -z'
'x, -y, z-1/2'
'-x+1/2, -y+1/2, -z'
'x+1/2, -y+1/2, z-1/2'

loop_
_atom_site_label
_atom_site_type_symbol
_atom_site_fract_x
_atom_site_fract_y
_atom_site_fract_z
_atom_site_U_iso_or_equiv
_atom_site_adp_type
_atom_site_occupancy
_atom_site_site_symmetry_order
_atom_site_calc_flag
_atom_site_refinement_flags_posn
_atom_site_refinement_flags_adp
_atom_site_refinement_flags_occupancy
_atom_site_disorder_assembly
_atom_site_disorder_group
C1 C 0.32873(6) 0.27822(5) 0.39192(9) 0.0186(2) Uani 1 1 d . . . . .
C2 C 0.36044(6) 0.28354(5) 0.52357(9) 0.0192(2) Uani 1 1 d . . . . .
H2 H 0.3748(8) 0.3261(7) 0.5691(12) 0.023 Uiso 1 1 d . U . . .
C3 C 0.36801(6) 0.21855(5) 0.57950(9) 0.0187(2) Uani 1 1 d . . . . .
C4 C 0.33317(7) 0.09731(6) 0.47683(11) 0.0259(2) Uani 1 1 d . . . . .
H4 H 0.349845 0.072723 0.554320 0.031 Uiso 1 1 calc R U . . .
C5 C 0.30082(8) 0.06297(6) 0.36020(12) 0.0308(3) Uani 1 1 d . . . . .
H5 H 0.295492 0.014651 0.358883 0.037 Uiso 1 1 calc R U . . .
C6 C 0.27679(7) 0.09900(6) 0.24781(11) 0.0294(3) Uani 1 1 d . . . . .
H6 H 0.255037 0.074976 0.170152 0.035 Uiso 1 1 calc R U . . .
C7 C 0.28391(7) 0.17056(6) 0.24608(10) 0.0240(2) Uani 1 1 d . . . . .
H7 H 0.267522 0.195014 0.168447 0.029 Uiso 1 1 calc R U . . .
C8 C 0.31542(6) 0.20435(5) 0.36048(10) 0.0194(2) Uani 1 1 d . . . . .
C9 C 0.34002(6) 0.16754(5) 0.47569(10) 0.0201(2) Uani 1 1 d . . . . .
C10 C 0.31275(6) 0.33322(5) 0.30725(9) 0.0194(2) Uani 1 1 d . . . . .
C11 C 0.27435(7) 0.32791(5) 0.17400(10) 0.0225(2) Uani 1 1 d . . . . .
N1 N 0.24323(7) 0.32620(5) 0.06578(9) 0.0312(2) Uani 1 1 d . . . . .
C12 C 0.33275(7) 0.40065(5) 0.35561(9) 0.0210(2) Uani 1 1 d . . . . .
N2 N 0.35169(7) 0.45446(5) 0.39726(9) 0.0285(2) Uani 1 1 d . . . . .
C13 C 0.39493(6) 0.20582(5) 0.70895(10) 0.0194(2) Uani 1 1 d . . . . .
C14 C 0.40368(7) 0.14030(5) 0.76734(10) 0.0227(2) Uani 1 1 d . . . . .
N3 N 0.41217(7) 0.08899(5) 0.82078(10) 0.0315(2) Uani 1 1 d . . . . .
C15 C 0.41442(6) 0.26228(5) 0.79417(9) 0.0197(2) Uani 1 1 d . . . . .
N4 N 0.42925(6) 0.30849(5) 0.86159(8) 0.0248(2) Uani 1 1 d . . . . .
N5 N 0.500000 0.51707(6) 0.750000 0.0279(3) Uani 1 2 d S T P . .
C16 C 0.54151(7) 0.55096(6) 0.85687(10) 0.0244(2) Uani 1 1 d . . . . .
H16 H 0.570798 0.526153 0.931203 0.029 Uiso 1 1 calc R U . . .
C17 C 0.54189(7) 0.62110(5) 0.85939(9) 0.0203(2) Uani 1 1 d . . . . .
H17 H 0.570688 0.644505 0.935647 0.024 Uiso 1 1 calc R U . . .
C18 C 0.500000 0.65818(7) 0.750000 0.0166(3) Uani 1 2 d S T P . .
C19 C 0.500000 0.73413(7) 0.750000 0.0177(3) Uani 1 2 d S T P . .
C20 C 0.54488(8) 0.77105(6) 0.85724(10) 0.0276(3) Uani 1 1 d . . . . .
H20 H 0.576572 0.747635 0.932024 0.033 Uiso 1 1 calc R U . . .
C21 C 0.54351(8) 0.84132(6) 0.85538(11) 0.0309(3) Uani 1 1 d . . . . .
H21 H 0.573684 0.865985 0.929452 0.037 Uiso 1 1 calc R U . . .
N6 N 0.500000 0.87550(6) 0.750000 0.0255(3) Uani 1 2 d S T P . .
C22 C 0.500000 0.44168(9) 0.750000 0.0634(8) Uani 1 2 d S T P . .
H22 H 0.467251 0.425005 0.665683 0.095 Uiso 0.5 1 calc R U P . .
H22A H 0.559463 0.425005 0.772125 0.095 Uiso 0.5 1 calc R U P . .
H22B H 0.473286 0.425005 0.812192 0.095 Uiso 0.5 1 calc R U P . .
C23 C 0.500000 0.95124(8) 0.750000 0.0382(4) Uani 1 2 d S T P . .
H23 H 0.465538 0.967922 0.666540 0.057 Uiso 0.5 1 calc R U P . .
H23A H 0.475156 0.967923 0.814294 0.057 Uiso 0.5 1 calc R U P . .
H23B H 0.559306 0.967923 0.769166 0.057 Uiso 0.5 1 calc R U P . .

loop_
_atom_site_aniso_label
_atom_site_aniso_U_11
_atom_site_aniso_U_22
_atom_site_aniso_U_33
_atom_site_aniso_U_23
_atom_site_aniso_U_13
_atom_site_aniso_U_12
C1 0.0149(4) 0.0200(5) 0.0210(5) -0.0044(4) 0.0058(4) -0.0013(4)
C2 0.0187(5) 0.0189(5) 0.0196(5) -0.0022(4) 0.0051(4) -0.0016(4)
C3 0.0153(4) 0.0194(5) 0.0219(5) -0.0026(4) 0.0066(4) -0.0006(4)
C4 0.0280(5) 0.0198(5) 0.0298(6) -0.0025(4) 0.0085(5) 0.0010(4)
C5 0.0345(6) 0.0198(5) 0.0371(7) -0.0084(5) 0.0093(5) -0.0010(4)
C6 0.0311(6) 0.0258(6) 0.0297(6) -0.0123(4) 0.0069(5) -0.0022(4)
C7 0.0230(5) 0.0249(6) 0.0235(5) -0.0060(4) 0.0063(4) -0.0005(4)
C8 0.0167(4) 0.0201(5) 0.0215(5) -0.0045(4) 0.0061(4) -0.0006(4)
C9 0.0183(5) 0.0197(5) 0.0226(5) -0.0045(4) 0.0071(4) -0.0003(4)
C10 0.0188(5) 0.0212(5) 0.0176(5) -0.0025(4) 0.0049(4) -0.0011(4)
C11 0.0219(5) 0.0236(5) 0.0218(5) -0.0020(4) 0.0067(4) 0.0004(4)
N1 0.0362(5) 0.0336(5) 0.0213(5) -0.0029(4) 0.0051(4) 0.0023(4)
C12 0.0214(5) 0.0236(5) 0.0172(5) 0.0012(4) 0.0046(4) 0.0010(4)
N2 0.0353(5) 0.0229(5) 0.0245(5) -0.0008(4) 0.0053(4) -0.0010(4)
C13 0.0190(5) 0.0178(5) 0.0214(5) -0.0008(4) 0.0062(4) -0.0002(4)
C14 0.0224(5) 0.0222(5) 0.0252(5) -0.0015(4) 0.0099(4) 0.0008(4)
N3 0.0387(6) 0.0236(5) 0.0356(6) 0.0042(4) 0.0164(5) 0.0038(4)
C15 0.0195(5) 0.0223(5) 0.0172(5) 0.0026(4) 0.0058(4) 0.0006(4)
N4 0.0289(5) 0.0257(5) 0.0192(4) -0.0004(3) 0.0066(4) -0.0001(4)
N5 0.0393(8) 0.0144(6) 0.0279(7) 0.000 0.0072(6) 0.000
C16 0.0315(6) 0.0191(5) 0.0210(5) 0.0036(4) 0.0058(4) 0.0024(4)
C17 0.0248(5) 0.0181(5) 0.0173(5) 0.0001(4) 0.0054(4) 0.0006(4)
C18 0.0194(6) 0.0145(6) 0.0171(6) 0.000 0.0077(5) 0.000
C19 0.0193(6) 0.0153(6) 0.0201(7) 0.000 0.0084(5) 0.000
C20 0.0381(6) 0.0185(5) 0.0214(5) 0.0000(4) 0.0022(5) -0.0033(4)
C21 0.0394(6) 0.0200(6) 0.0292(6) -0.0041(4) 0.0046(5) -0.0045(5)
N6 0.0258(6) 0.0149(6) 0.0366(8) 0.000 0.0110(6) 0.000
C22 0.105(2) 0.0117(8) 0.0502(13) 0.000 -0.0095(13) 0.000
C23 0.0408(10) 0.0135(7) 0.0569(12) 0.000 0.0103(9) 0.000

loop_
_atom_type_symbol
_atom_type_description
_atom_type_scat_dispersion_real
_atom_type_scat_dispersion_imag
_atom_type_scat_source
C C 0.0033 0.0016 'International Tables Vol C Tables 4.2.6.8 and 6.1.1.4'
H H 0.0000 0.0000 'International Tables Vol C Tables 4.2.6.8 and 6.1.1.4'
N N 0.0061 0.0033 'International Tables Vol C Tables 4.2.6.8 and 6.1.1.4'

loop_
_geom_angle_atom_site_label_1
_geom_angle_atom_site_label_2
_geom_angle_atom_site_label_3
_geom_angle
_geom_angle_site_symmetry_1
_geom_angle_site_symmetry_3
_geom_angle_publ_flag
C2 C1 C10 125.32(9) . . ?
C2 C1 C8 107.35(9) . . ?
C10 C1 C8 127.34(9) . . ?
C1 C2 C3 110.44(9) . . ?
C1 C2 H2 124.3(8) . . ?
C3 C2 H2 125.2(8) . . ?
C13 C3 C2 125.20(9) . . ?
C13 C3 C9 127.23(9) . . ?
C2 C3 C9 107.54(9) . . ?
C9 C4 C5 118.38(11) . . ?
C9 C4 H4 120.8 . . ?
C5 C4 H4 120.8 . . ?
C6 C5 C4 120.55(11) . . ?
C6 C5 H5 119.7 . . ?
C4 C5 H5 119.7 . . ?
C5 C6 C7 121.30(10) . . ?
C5 C6 H6 119.3 . . ?
C7 C6 H6 119.3 . . ?
C8 C7 C6 118.21(11) . . ?
C8 C7 H7 120.9 . . ?
C6 C7 H7 120.9 . . ?
C7 C8 C9 120.56(10) . . ?
C7 C8 C1 131.79(10) . . ?
C9 C8 C1 107.63(9) . . ?
C4 C9 C8 121.00(10) . . ?
C4 C9 C3 131.95(10) . . ?
C8 C9 C3 107.02(9) . . ?
C1 C10 C11 125.02(9) . . ?
C1 C10 C12 119.08(9) . . ?
C11 C10 C12 115.86(9) . . ?
N1 C11 C10 177.47(12) . . ?
N2 C12 C10 177.65(12) . . ?
C3 C13 C14 125.99(9) . . ?
C3 C13 C15 118.82(9) . . ?
C14 C13 C15 115.18(9) . . ?
N3 C14 C13 176.35(12) . . ?
N4 C15 C13 178.93(12) . . ?
C16 N5 C16 120.92(13) . 2_656 ?
C16 N5 C22 119.54(7) . . ?
C16 N5 C22 119.54(7) 2_656 . ?
N5 C16 C17 120.59(10) . . ?
N5 C16 H16 119.7 . . ?
C17 C16 H16 119.7 . . ?
C16 C17 C18 120.21(10) . . ?
C16 C17 H17 119.9 . . ?
C18 C17 H17 119.9 . . ?
C17 C18 C17 117.48(13) . 2_656 ?
C17 C18 C19 121.26(6) . . ?
C17 C18 C19 121.26(6) 2_656 . ?
C20 C19 C20 117.43(14) . 2_656 ?
C20 C19 C18 121.28(7) . . ?
C20 C19 C18 121.28(7) 2_656 . ?
C21 C20 C19 120.30(11) . . ?
C21 C20 H20 119.8 . . ?
C19 C20 H20 119.8 . . ?
N6 C21 C20 120.82(11) . . ?
N6 C21 H21 119.6 . . ?
C20 C21 H21 119.6 . . ?
C21 N6 C21 120.31(14) . 2_656 ?
C21 N6 C23 119.85(7) . . ?
C21 N6 C23 119.84(7) 2_656 . ?
N5 C22 H22 109.5 . . ?
N5 C22 H22A 109.5 . . ?
H22 C22 H22A 109.5 . . ?
N5 C22 H22B 109.5 . . ?
H22 C22 H22B 109.5 . . ?
H22A C22 H22B 109.5 . . ?
N5 C22 H22 109.473(1) . 2_656 ?
H22 C22 H22 141.1 . 2_656 ?
H22A C22 H22 56.2 . 2_656 ?
H22B C22 H22 56.3 . 2_656 ?
N5 C22 H22A 109.473(1) . 2_656 ?
H22 C22 H22A 56.3 . 2_656 ?
H22A C22 H22A 141.1 . 2_656 ?
H22B C22 H22A 56.3 . 2_656 ?
H22 C22 H22A 109.5 2_656 2_656 ?
N5 C22 H22B 109.474(2) . 2_656 ?
H22 C22 H22B 56.2 . 2_656 ?
H22A C22 H22B 56.3 . 2_656 ?
H22B C22 H22B 141.1 . 2_656 ?
H22 C22 H22B 109.5 2_656 2_656 ?
H22A C22 H22B 109.5 2_656 2_656 ?
N6 C23 H23 109.5 . . ?
N6 C23 H23A 109.5 . . ?
H23 C23 H23A 109.5 . . ?
N6 C23 H23B 109.5 . . ?
H23 C23 H23B 109.5 . . ?
H23A C23 H23B 109.5 . . ?
N6 C23 H23 109.475(2) . 2_656 ?
H23 C23 H23 141.1 . 2_656 ?
H23A C23 H23 56.3 . 2_656 ?
H23B C23 H23 56.2 . 2_656 ?
N6 C23 H23A 109.475(2) . 2_656 ?
H23 C23 H23A 56.2 . 2_656 ?
H23A C23 H23A 141.1 . 2_656 ?
H23B C23 H23A 56.3 . 2_656 ?
H23 C23 H23A 109.5 2_656 2_656 ?
N6 C23 H23B 109.475(1) . 2_656 ?
H23 C23 H23B 56.3 . 2_656 ?
H23A C23 H23B 56.3 . 2_656 ?
H23B C23 H23B 141.1 . 2_656 ?
H23 C23 H23B 109.5 2_656 2_656 ?
H23A C23 H23B 109.5 2_656 2_656 ?

loop_
_geom_bond_atom_site_label_1
_geom_bond_atom_site_label_2
_geom_bond_distance
_geom_bond_site_symmetry_2
_geom_bond_publ_flag
C1 C2 1.3965(14) . ?
C1 C10 1.4007(14) . ?
C1 C8 1.4885(14) . ?
C2 C3 1.4051(14) . ?
C2 H2 0.966(13) . ?
C3 C13 1.3905(14) . ?
C3 C9 1.4872(14) . ?
C4 C9 1.3802(15) . ?
C4 C5 1.4099(16) . ?
C4 H4 0.9500 . ?
C5 C6 1.3815(18) . ?
C5 H5 0.9500 . ?
C6 C7 1.4069(16) . ?
C6 H6 0.9500 . ?
C7 C8 1.3836(14) . ?
C7 H7 0.9500 . ?
C8 C9 1.4149(15) . ?
C10 C11 1.4220(14) . ?
C10 C12 1.4250(14) . ?
C11 N1 1.1522(15) . ?
C12 N2 1.1541(14) . ?
C13 C14 1.4250(14) . ?
C13 C15 1.4264(14) . ?
C14 N3 1.1537(14) . ?
C15 N4 1.1518(14) . ?
N5 C16 1.3460(13) . ?
N5 C16 1.3461(12) 2_656 ?
N5 C22 1.476(2) . ?
C16 C17 1.3741(15) . ?
C16 H16 0.9500 . ?
C17 C18 1.3994(12) . ?
C17 H17 0.9500 . ?
C18 C19 1.4875(19) . ?
C19 C20 1.3926(13) . ?
C19 C20 1.3926(13) 2_656 ?
C20 C21 1.3764(16) . ?
C20 H20 0.9500 . ?
C21 N6 1.3450(14) . ?
C21 H21 0.9500 . ?
N6 C23 1.4834(19) . ?
C22 H22 0.9800 . ?
C22 H22A 0.9800 . ?
C22 H22B 0.9800 . ?
C22 H22 0.9801 2_656 ?
C22 H22A 0.9800 2_656 ?
C22 H22B 0.9800 2_656 ?
C23 H23 0.9800 . ?
C23 H23A 0.9800 . ?
C23 H23B 0.9800 . ?
C23 H23 0.9800 2_656 ?
C23 H23A 0.9800 2_656 ?
C23 H23B 0.9800 2_656 ?

loop_
_geom_torsion_atom_site_label_1
_geom_torsion_atom_site_label_2
_geom_torsion_atom_site_label_3
_geom_torsion_atom_site_label_4
_geom_torsion
_geom_torsion_site_symmetry_1
_geom_torsion_site_symmetry_2
_geom_torsion_site_symmetry_3
_geom_torsion_site_symmetry_4
_geom_torsion_publ_flag
C10 C1 C2 C3 179.42(9) . . . . ?
C8 C1 C2 C3 -0.42(11) . . . . ?
C1 C2 C3 C13 -177.79(9) . . . . ?
C1 C2 C3 C9 0.75(11) . . . . ?
C9 C4 C5 C6 0.10(17) . . . . ?
C4 C5 C6 C7 0.11(18) . . . . ?
C5 C6 C7 C8 -0.29(17) . . . . ?
C6 C7 C8 C9 0.26(15) . . . . ?
C6 C7 C8 C1 -178.20(10) . . . . ?
C2 C1 C8 C7 178.52(10) . . . . ?
C10 C1 C8 C7 -1.32(18) . . . . ?
C2 C1 C8 C9 -0.09(11) . . . . ?
C10 C1 C8 C9 -179.93(10) . . . . ?
C5 C4 C9 C8 -0.12(16) . . . . ?
C5 C4 C9 C3 177.57(10) . . . . ?
C7 C8 C9 C4 -0.06(15) . . . . ?
C1 C8 C9 C4 178.74(9) . . . . ?
C7 C8 C9 C3 -178.27(9) . . . . ?
C1 C8 C9 C3 0.52(10) . . . . ?
C13 C3 C9 C4 -0.22(18) . . . . ?
C2 C3 C9 C4 -178.72(11) . . . . ?
C13 C3 C9 C8 177.72(10) . . . . ?
C2 C3 C9 C8 -0.78(11) . . . . ?
C2 C1 C10 C11 -174.95(10) . . . . ?
C8 C1 C10 C11 4.86(17) . . . . ?
C2 C1 C10 C12 2.53(15) . . . . ?
C8 C1 C10 C12 -177.65(9) . . . . ?
C2 C3 C13 C14 -179.43(10) . . . . ?
C9 C3 C13 C14 2.32(17) . . . . ?
C2 C3 C13 C15 1.98(15) . . . . ?
C9 C3 C13 C15 -176.27(9) . . . . ?
C16 N5 C16 C17 0.45(7) 2_656 . . . ?
C22 N5 C16 C17 -179.54(7) . . . . ?
N5 C16 C17 C18 -0.91(15) . . . . ?
C16 C17 C18 C17 0.45(7) . . . 2_656 ?
C16 C17 C18 C19 -179.56(7) . . . . ?
C17 C18 C19 C20 2.89(8) . . . . ?
C17 C18 C19 C20 -177.11(8) 2_656 . . . ?
C17 C18 C19 C20 -177.11(8) . . . 2_656 ?
C17 C18 C19 C20 2.89(8) 2_656 . . 2_656 ?
C20 C19 C20 C21 0.43(9) 2_656 . . . ?
C18 C19 C20 C21 -179.56(9) . . . . ?
C19 C20 C21 N6 -0.89(17) . . . . ?
C20 C21 N6 C21 0.45(9) . . . 2_656 ?
C20 C21 N6 C23 -179.55(9) . . . . ?
